data_2232484
loop_
_publ_author_name
'Yeo, Chien Ing'
'Tiekink, Edward R. T.'

_publ_section_title
;
 1,3-Bis(2-chlorophenyl)thiourea: a monoclinic polymorph
;
_journal_coeditor_code VM2125
_journal_issue 11
_journal_name_full 'Acta Crystallographica Section E'
_journal_page_first o2965
_journal_paper_doi 10.1107/S1600536811041894
_journal_volume 67
_journal_year 2011
_chemical_formula_iupac 'C13 H10 Cl2 N2 S'
_chemical_formula_moiety 'C13 H10 Cl2 N2 S'
_chemical_formula_sum 'C13 H10 Cl2 N2 S'
_chemical_formula_weight 297.19
_chemical_name_systematic
;
1,3-Bis(2-chlorophenyl)thiourea
;
_space_group_IT_number 14
_symmetry_cell_setting monoclinic
_symmetry_space_group_name_Hall '-P 2ybc'
_symmetry_space_group_name_H-M 'P 1 21/c 1'
_atom_sites_solution_hydrogens geom
_atom_sites_solution_primary direct
_atom_sites_solution_secondary difmap
_audit_creation_method SHELXL-97
_cell_angle_alpha 90.00
_cell_angle_beta 109.5090(10)
_cell_angle_gamma 90.00
_cell_formula_units_Z 4
_cell_length_a 11.9999(3)
_cell_length_b 14.6811(3)
_cell_length_c 8.0806(2)
_cell_measurement_reflns_used 2105
_cell_measurement_temperature 100(2)
_cell_measurement_theta_max 25.350
_cell_measurement_theta_min 2.278
_cell_volume 1341.84(6)
_computing_cell_refinement 'SAINT (Bruker, 2009)'
_computing_data_collection 'APEX2 (Bruker, 2009)'
_computing_data_reduction 'SAINT (Bruker, 2009)'
_computing_molecular_graphics
;
ORTEP-3 (Farrugia, 1997), DIAMOND (Brandenburg, 2006) and
Qmol (Gans & Shalloway, 2001)
;
_computing_publication_material 'publCIF (Westrip, 2010)'
_computing_structure_refinement 'SHELXL97 (Sheldrick, 2008)'
_computing_structure_solution 'SHELXS97 (Sheldrick, 2008)'
_diffrn_ambient_temperature 100(2)
_diffrn_measured_fraction_theta_full 0.999
_diffrn_measured_fraction_theta_max 0.999
_diffrn_measurement_device_type 'Bruker SMART APEX'
_diffrn_measurement_method \w
_diffrn_radiation_monochromator graphite
_diffrn_radiation_source 'fine-focus sealed tube'
_diffrn_radiation_type MoK\a
_diffrn_radiation_wavelength 0.71073
_diffrn_reflns_av_R_equivalents 0.0521
_diffrn_reflns_av_sigmaI/netI 0.0477
_diffrn_reflns_limit_h_max 15
_diffrn_reflns_limit_h_min -15
_diffrn_reflns_limit_k_max 19
_diffrn_reflns_limit_k_min -19
_diffrn_reflns_limit_l_max 10
_diffrn_reflns_limit_l_min -10
_diffrn_reflns_number 12491
_diffrn_reflns_theta_full 27.50
_diffrn_reflns_theta_max 27.50
_diffrn_reflns_theta_min 2.27
_diffrn_standards_decay_% 0
_diffrn_standards_interval_count 0
_diffrn_standards_interval_time 0
_diffrn_standards_number 0
_exptl_absorpt_coefficient_mu 0.621
_exptl_absorpt_correction_T_max 0.7461
_exptl_absorpt_correction_T_min 0.6439
_exptl_absorpt_correction_type multi-scan
_exptl_absorpt_process_details '(SADABS; Sheldrick, 1996)'
_exptl_crystal_colour colourless
_exptl_crystal_density_diffrn 1.471
_exptl_crystal_density_method 'not measured'
_exptl_crystal_description prism
_exptl_crystal_F_000 608
_exptl_crystal_size_max 0.20
_exptl_crystal_size_mid 0.06
_exptl_crystal_size_min 0.02
_refine_diff_density_max 0.351
_refine_diff_density_min -0.434
_refine_ls_extinction_method none
_refine_ls_goodness_of_fit_ref 1.018
_refine_ls_hydrogen_treatment mixed
_refine_ls_matrix_type full
_refine_ls_number_parameters 169
_refine_ls_number_reflns 3090
_refine_ls_number_restraints 2
_refine_ls_restrained_S_all 1.018
_refine_ls_R_factor_all 0.0596
_refine_ls_R_factor_gt 0.0375
_refine_ls_shift/su_max 0.000
_refine_ls_shift/su_mean 0.000
_refine_ls_structure_factor_coef Fsqd
_refine_ls_weighting_details 'calc w=1/[\s^2^(Fo^2^)+(0.0375P)^2^+0.4482P] where P=(Fo^2^+2Fc^2^)/3'
_refine_ls_weighting_scheme calc
_refine_ls_wR_factor_gt 0.0802
_refine_ls_wR_factor_ref 0.0900
_reflns_number_gt 2291
_reflns_number_total 3090
_reflns_threshold_expression I>2\s(I)
_cod_data_source_file vm2125.cif
_cod_data_source_block I
_cod_original_cell_volume 1341.84(5)
_cod_original_sg_symbol_H-M 'P 21/c'
_cod_database_code 2232484
_cod_database_fobs_code 2232484

loop_
_symmetry_equiv_pos_as_xyz
'x, y, z'
'-x, y+1/2, -z+1/2'
'-x, -y, -z'
'x, -y-1/2, z-1/2'

loop_
_atom_site_type_symbol
_atom_site_label
_atom_site_fract_x
_atom_site_fract_y
_atom_site_fract_z
_atom_site_U_iso_or_equiv
_atom_site_adp_type
_atom_site_calc_flag
_atom_site_refinement_flags
_atom_site_occupancy
_atom_site_symmetry_multiplicity
Cl Cl2 0.95110(5) 0.44450(4) 0.76829(8) 0.03177(16) Uani d . 1 1
Cl Cl1 0.51862(5) 0.24151(4) 0.54764(9) 0.03412(17) Uani d . 1 1
S S1 0.80893(5) 0.11833(4) 0.59792(7) 0.01789(13) Uani d . 1 1
N N1 0.73545(16) 0.18714(12) 0.8464(2) 0.0200(4) Uani d D 1 1
H H1N 0.740(2) 0.2301(12) 0.923(2) 0.024 Uiso d D 1 1
N N2 0.90127(15) 0.25343(12) 0.8279(2) 0.0189(4) Uani d D 1 1
H H2N 0.891(2) 0.2893(13) 0.907(2) 0.023 Uiso d D 1 1
C C1 0.81669(17) 0.18925(14) 0.7647(3) 0.0171(4) Uani d . 1 1
C C2 0.63988(18) 0.12309(15) 0.7997(3) 0.0192(4) Uani d . 1 1
C C3 0.53473(19) 0.14084(15) 0.6660(3) 0.0223(5) Uani d . 1 1
C C4 0.4428(2) 0.07777(17) 0.6227(3) 0.0280(5) Uani d . 1 1
H H4 0.3708 0.0904 0.5311 0.034 Uiso calc R 1 1
C C5 0.4575(2) -0.00316(17) 0.7142(3) 0.0290(6) Uani d . 1 1
H H5 0.3955 -0.0468 0.6845 0.035 Uiso calc R 1 1
C C6 0.5615(2) -0.02114(16) 0.8484(3) 0.0274(5) Uani d . 1 1
H H6 0.5708 -0.0769 0.9112 0.033 Uiso calc R 1 1
C C7 0.6528(2) 0.04214(15) 0.8918(3) 0.0223(5) Uani d . 1 1
H H7 0.7242 0.0298 0.9849 0.027 Uiso calc R 1 1
C C8 1.00456(18) 0.26531(15) 0.7822(3) 0.0190(5) Uani d . 1 1
C C9 1.03988(19) 0.35296(15) 0.7568(3) 0.0227(5) Uani d . 1 1
C C10 1.1449(2) 0.36828(17) 0.7252(3) 0.0292(6) Uani d . 1 1
H H10 1.1687 0.4286 0.7104 0.035 Uiso calc R 1 1
C C11 1.2144(2) 0.2954(2) 0.7154(3) 0.0340(6) Uani d . 1 1
H H11 1.2861 0.3054 0.6927 0.041 Uiso calc R 1 1
C C12 1.1804(2) 0.20762(18) 0.7386(3) 0.0308(6) Uani d . 1 1
H H12 1.2284 0.1575 0.7303 0.037 Uiso calc R 1 1
C C13 1.07637(19) 0.19243(16) 0.7739(3) 0.0248(5) Uani d . 1 1
H H13 1.0543 0.1321 0.7925 0.030 Uiso calc R 1 1

loop_
_atom_site_aniso_label
_atom_site_aniso_U_11
_atom_site_aniso_U_22
_atom_site_aniso_U_33
_atom_site_aniso_U_12
_atom_site_aniso_U_13
_atom_site_aniso_U_23
Cl2 0.0352(3) 0.0165(3) 0.0443(4) -0.0053(2) 0.0142(3) 0.0001(3)
Cl1 0.0332(3) 0.0314(3) 0.0386(4) 0.0093(3) 0.0131(3) 0.0113(3)
S1 0.0192(3) 0.0152(3) 0.0199(3) -0.0022(2) 0.0072(2) -0.0024(2)
N1 0.0229(9) 0.0184(9) 0.0211(10) -0.0073(8) 0.0105(8) -0.0070(8)
N2 0.0195(9) 0.0151(9) 0.0231(10) -0.0049(7) 0.0083(8) -0.0045(7)
C1 0.0179(10) 0.0135(10) 0.0179(11) 0.0006(8) 0.0034(8) 0.0024(8)
C2 0.0181(10) 0.0202(11) 0.0229(11) -0.0039(9) 0.0115(9) -0.0062(9)
C3 0.0243(12) 0.0221(12) 0.0242(12) -0.0004(9) 0.0130(9) -0.0013(9)
C4 0.0197(11) 0.0412(15) 0.0239(12) -0.0041(10) 0.0083(9) -0.0069(11)
C5 0.0287(13) 0.0330(14) 0.0307(13) -0.0163(11) 0.0170(11) -0.0129(11)
C6 0.0358(13) 0.0212(12) 0.0312(13) -0.0065(10) 0.0193(11) -0.0015(10)
C7 0.0228(11) 0.0225(11) 0.0232(12) -0.0032(9) 0.0099(9) -0.0019(9)
C8 0.0161(10) 0.0221(11) 0.0176(11) -0.0049(9) 0.0041(8) -0.0021(9)
C9 0.0234(11) 0.0225(11) 0.0206(11) -0.0055(9) 0.0051(9) -0.0026(9)
C10 0.0287(13) 0.0324(14) 0.0274(13) -0.0157(11) 0.0104(10) -0.0035(11)
C11 0.0210(12) 0.0528(17) 0.0298(14) -0.0131(12) 0.0108(10) -0.0079(12)
C12 0.0210(12) 0.0378(14) 0.0325(14) 0.0013(11) 0.0075(10) -0.0076(11)
C13 0.0202(11) 0.0252(12) 0.0261(12) -0.0016(10) 0.0037(9) -0.0023(10)

loop_
_atom_type_symbol
_atom_type_description
_atom_type_scat_dispersion_real
_atom_type_scat_dispersion_imag
_atom_type_scat_source
C C 0.0033 0.0016 'International Tables Vol C Tables 4.2.6.8 and 6.1.1.4'
H H 0.0000 0.0000 'International Tables Vol C Tables 4.2.6.8 and 6.1.1.4'
N N 0.0061 0.0033 'International Tables Vol C Tables 4.2.6.8 and 6.1.1.4'
S S 0.1246 0.1234 'International Tables Vol C Tables 4.2.6.8 and 6.1.1.4'
Cl Cl 0.1484 0.1585 'International Tables Vol C Tables 4.2.6.8 and 6.1.1.4'

loop_
_geom_angle_atom_site_label_1
_geom_angle_atom_site_label_2
_geom_angle_atom_site_label_3
_geom_angle
C1 N1 C2 122.16(18)
C1 N1 H1N 116.2(16)
C2 N1 H1N 121.4(16)
C1 N2 C8 126.73(18)
C1 N2 H2N 115.1(15)
C8 N2 H2N 118.1(15)
N1 C1 N2 113.90(18)
N1 C1 S1 121.53(16)
N2 C1 S1 124.56(16)
C7 C2 C3 119.4(2)
C7 C2 N1 119.08(19)
C3 C2 N1 121.5(2)
C2 C3 C4 120.7(2)
C2 C3 Cl1 119.68(17)
C4 C3 Cl1 119.65(18)
C5 C4 C3 119.3(2)
C5 C4 H4 120.3
C3 C4 H4 120.3
C4 C5 C6 120.4(2)
C4 C5 H5 119.8
C6 C5 H5 119.8
C5 C6 C7 120.1(2)
C5 C6 H6 120.0
C7 C6 H6 120.0
C2 C7 C6 120.1(2)
C2 C7 H7 120.0
C6 C7 H7 120.0
C9 C8 C13 118.7(2)
C9 C8 N2 119.22(19)
C13 C8 N2 121.9(2)
C10 C9 C8 121.2(2)
C10 C9 Cl2 119.76(18)
C8 C9 Cl2 119.03(17)
C11 C10 C9 119.4(2)
C11 C10 H10 120.3
C9 C10 H10 120.3
C10 C11 C12 120.4(2)
C10 C11 H11 119.8
C12 C11 H11 119.8
C11 C12 C13 120.2(2)
C11 C12 H12 119.9
C13 C12 H12 119.9
C12 C13 C8 120.1(2)
C12 C13 H13 120.0
C8 C13 H13 120.0

loop_
_geom_bond_atom_site_label_1
_geom_bond_atom_site_label_2
_geom_bond_distance
Cl2 C9 1.737(2)
Cl1 C3 1.736(2)
S1 C1 1.681(2)
N1 C1 1.348(3)
N1 C2 1.433(3)
N1 H1N 0.871(10)
N2 C1 1.354(3)
N2 C8 1.417(3)
N2 H2N 0.872(9)
C2 C7 1.383(3)
C2 C3 1.384(3)
C3 C4 1.392(3)
C4 C5 1.379(3)
C4 H4 0.9500
C5 C6 1.379(3)
C5 H5 0.9500
C6 C7 1.389(3)
C6 H6 0.9500
C7 H7 0.9500
C8 C9 1.391(3)
C8 C13 1.389(3)
C9 C10 1.385(3)
C10 C11 1.375(4)
C10 H10 0.9500
C11 C12 1.383(4)
C11 H11 0.9500
C12 C13 1.388(3)
C12 H12 0.9500
C13 H13 0.9500

loop_
_geom_hbond_atom_site_label_D
_geom_hbond_atom_site_label_H
_geom_hbond_atom_site_label_A
_geom_hbond_site_symmetry_A
_geom_hbond_distance_DH
_geom_hbond_distance_HA
_geom_hbond_distance_DA
_geom_hbond_angle_DHA
N1 H1n S1 4_566 0.873(17) 2.618(17) 3.4449(18) 158.6(19)
N2 H2n S1 4_566 0.868(18) 2.49(2) 3.3389(18) 166(2)
C13 H13 Cl2 2_746 0.95 2.79 3.660(2) 152

loop_
_cod_related_entry_id
_cod_related_entry_database
_cod_related_entry_code
1 ChemSpider 626930
